data_4127523
loop_
_publ_author_name
'Song, Fangyuan'
'Al-Ameed, Karrar'
'Schilling, Mauro'
'Fox, Thomas'
'Luber, Sandra'
'Patzke, Greta R.'

_publ_section_title
;
 Mechanistically Driven Control over Cubane Oxo Cluster Catalysts.
;
_journal_issue 22
_journal_name_full 'Journal of the American Chemical Society'
_journal_page_first 8846
_journal_page_last 8857
_journal_paper_doi 10.1021/jacs.9b01356
_journal_volume 141
_journal_year 2019
_chemical_formula_moiety 'C66 H53 Co5 N12 O12, 3.61(H2 O), 3(N O3), 4.89(O)'
_chemical_formula_sum 'C66 H60.21 Co5 N15 O29.5'
_chemical_formula_weight 1830.15
_space_group_crystal_system triclinic
_space_group_IT_number 2
_space_group_name_Hall '-P 1'
_space_group_name_H-M_alt 'P -1'
_symmetry_space_group_name_Hall '-P 1'
_symmetry_space_group_name_H-M 'P -1'
_atom_sites_solution_hydrogens mixed
_atom_sites_solution_primary dual
_audit_creation_date 2018-12-12
_audit_creation_method
;
Olex2 1.2
(compiled 2018.05.29 svn.r3508 for OlexSys, GUI svn.r5506)
;
_cell_angle_alpha 91.2810(10)
_cell_angle_beta 92.0850(10)
_cell_angle_gamma 107.5810(10)
_cell_formula_units_Z 2
_cell_length_a 11.93210(10)
_cell_length_b 13.38640(10)
_cell_length_c 23.8027(2)
_cell_measurement_reflns_used 25567
_cell_measurement_temperature 159.99(10)
_cell_measurement_theta_max 78.2310
_cell_measurement_theta_min 3.4660
_cell_volume 3619.75(5)
_computing_cell_refinement 'CrysAlisPro 1.171.39.9b (Rigaku OD, 2015)'
_computing_data_collection 'CrysAlisPro 1.171.39.9b (Rigaku OD, 2015)'
_computing_data_reduction 'CrysAlisPro 1.171.39.9b (Rigaku OD, 2015)'
_computing_molecular_graphics 'Olex2 (Dolomanov et al., 2009)'
_computing_publication_material 'Olex2 (Dolomanov et al., 2009)'
_computing_structure_refinement 'ShelXL (Sheldrick, 2015)'
_computing_structure_solution 'ShelXT (Sheldrick, 2015)'
_diffrn_ambient_environment N~2~
_diffrn_ambient_temperature 159.99(10)
_diffrn_detector 'CCD plate'
_diffrn_detector_type 'Pilatus 200K'
_diffrn_measured_fraction_theta_full 0.995
_diffrn_measured_fraction_theta_max 0.981
_diffrn_measurement_details
;
List of Runs (angles in degrees, time in seconds):

  # Type    Start    End  Width  t~exp~   \w     \q     \k     \f   Frames
--------------------------------------------------------------------------
  1  \w    -74.00  19.00   0.50    1.50    --  -51.91  77.00  30.00  186
  2  \w    -62.00 -24.00   0.50    6.00    --  -84.25  30.00-150.00   76
  3  \w   -119.00 -45.00   0.50    1.50    --  -51.91 -57.00-150.00  148
  4  \w   -125.00 -54.00   0.50    1.50    --  -51.91 -38.00 -30.00  142
  5  \w    -84.00 -15.00   0.50    6.00    --  -84.25 111.00  30.00  138
  6  \w   -122.00 -38.00   0.50    1.50    --  -51.91 -57.00 -90.00  168
  7  \w   -126.00 -73.00   0.50    1.50    --  -51.91-125.00-180.00  106
  8  \w   -112.00 -82.00   0.50    1.50    --  -51.91-125.00 120.00   60
  9  \w     36.00  63.00   0.50    6.00    --  105.75-111.00  90.00   54
 10  \w     82.00 112.00   0.50    6.00    --  105.75-111.00  60.00   60
 11  \w     83.00 109.00   0.50    6.00    --  105.75 -94.00   0.00   52
 12  \w     88.00 118.00   0.50    6.00    --  105.75 -61.00 -60.00   60
 13  \w     77.00 103.00   0.50    6.00    --  105.75 -94.00-120.00   52
 14  \w     97.00 127.00   0.50    6.00    --  105.75 -77.00-150.00   60
 15  \w     71.00 110.00   0.50    6.00    --  105.75-111.00 -60.00   78
 16  \w     86.00 112.00   0.50    6.00    --  105.75-111.00 -30.00   52
 17  \w     86.00 112.00   0.50    6.00    --  105.75-111.00  30.00   52
 18  \w     74.00 116.00   0.50    6.00    --  105.75 -61.00  60.00   84
 19  \w     73.00 109.00   0.50    6.00    --  105.75-111.00   0.00   72
 20  \w     77.00 125.00   0.50    6.00    --  105.75 -77.00  30.00   96
 21  \w     75.00 112.00   0.50    6.00    --  105.75-111.00  90.00   74
 22  \w     87.00 113.00   0.50    6.00    --  105.75 -77.00 150.00   52
 23  \w     71.00 110.00   0.50    6.00    --  105.75-111.00 150.00   78
 24  \w     78.00 104.00   0.50    6.00    --  105.75 -94.00  90.00   52
 25  \w     60.00  94.00   0.50    6.00    --  105.75 -94.00 150.00   68
 26  \w     43.00  75.00   0.50    6.00    --  105.75 -45.00  60.00   64
 27  \w     35.00  69.00   0.50    6.00    --  105.75 -61.00  60.00   68
 28  \w     39.00  74.00   0.50    6.00    --  105.75 -61.00  30.00   70
 29  \w     32.00  77.00   0.50    6.00    --  105.75 -45.00 -30.00   90
 30  \w     78.00 119.00   0.50    6.00    --  105.75 -61.00 -90.00   82
 31  \w     79.00 109.00   0.50    6.00    --  105.75 -94.00-150.00   60
 32  \w     74.00 125.00   0.50    6.00    --  105.75-136.00-106.58  102
 33  \w     44.00  94.00   0.50    6.00    --  105.75 -94.00 -60.00  100
 34  \w     47.00  72.00   0.50    6.00    --  105.75 -94.00-120.00   50
 35  \w     43.00  84.00   0.50    6.00    --  105.75 -94.00-180.00   82
 36  \w     28.00  63.00   0.50    6.00    --  105.75 -30.00-120.00   70
 37  \w     35.00  62.00   0.50    6.00    --  105.75 -30.00 -90.00   54
 38  \w     32.00  69.00   0.50    6.00    --  105.75 -30.00 -30.00   74
 39  \w     96.00 123.00   0.50    6.00    --  105.75  15.00   0.00   54
 40  \w    133.00 176.00   0.50    6.00    --  105.75  15.00   0.00   86
 41  \w    106.00 140.00   0.50    6.00    --  105.75  30.00  60.00   68
 42  \w    109.00 135.00   0.50    6.00    --  105.75  15.00  60.00   52
 43  \w     91.00 168.00   0.50    6.00    --  105.75  61.00  60.00  154
 44  \w    146.00 172.00   0.50    6.00    --  105.75 111.00   0.00   52
 45  \w    144.00 175.00   0.50    6.00    --  105.75 111.00 -60.00   62
 46  \w    109.00 134.00   0.50    6.00    --  105.75  15.00-120.00   50
 47  \w    147.00 173.00   0.50    6.00    --  105.75  15.00-120.00   52
 48  \w     99.00 132.00   0.50    6.00    --  105.75 111.00   0.00   66
 49  \w    100.00 142.00   0.50    6.00    --  105.75 111.00  60.00   84
 50  \w    143.00 178.00   0.50    6.00    --  105.75 111.00  90.00   70
 51  \w    109.00 178.00   0.50    6.00    --  105.75  45.00 150.00  138
 52  \w    102.00 147.00   0.50    6.00    --  105.75  15.00 150.00   90
 53  \w     99.00 132.00   0.50    6.00    --  105.75 111.00 -60.00   66
 54  \w    100.00 151.00   0.50    6.00    --  105.75 178.00 -90.00  102
 55  \w     97.00 103.50   0.50    6.00    --  105.75 178.00 120.00   13
;
_diffrn_measurement_device 'four-circle diffractometer'
_diffrn_measurement_device_type 'XtaLAB Synergy, Dualflex, Pilatus 200K'
_diffrn_measurement_method '\w scans'
_diffrn_orient_matrix_type 'CrysAlisPro convention (1999,Acta A55,543-557)'
_diffrn_orient_matrix_UB_11 -0.1107675000
_diffrn_orient_matrix_UB_12 0.0204859000
_diffrn_orient_matrix_UB_13 0.0225206000
_diffrn_orient_matrix_UB_21 -0.0153883000
_diffrn_orient_matrix_UB_22 -0.0916488000
_diffrn_orient_matrix_UB_23 0.0399810000
_diffrn_orient_matrix_UB_31 0.0766460000
_diffrn_orient_matrix_UB_32 0.0759781000
_diffrn_orient_matrix_UB_33 0.0457604000
_diffrn_radiation_monochromator mirror
_diffrn_radiation_probe x-ray
_diffrn_radiation_type CuK\a
_diffrn_radiation_wavelength 1.54184
_diffrn_reflns_av_R_equivalents 0.0456
_diffrn_reflns_av_unetI/netI 0.0406
_diffrn_reflns_Laue_measured_fraction_full 0.995
_diffrn_reflns_Laue_measured_fraction_max 0.981
_diffrn_reflns_limit_h_max 15
_diffrn_reflns_limit_h_min -14
_diffrn_reflns_limit_k_max 16
_diffrn_reflns_limit_k_min -16
_diffrn_reflns_limit_l_max 30
_diffrn_reflns_limit_l_min -29
_diffrn_reflns_number 60044
_diffrn_reflns_point_group_measured_fraction_full 0.995
_diffrn_reflns_point_group_measured_fraction_max 0.981
_diffrn_reflns_theta_full 67.684
_diffrn_reflns_theta_max 77.379
_diffrn_reflns_theta_min 3.466
_diffrn_source 'micro-focus sealed X-ray tube'
_diffrn_source_type 'PhotonJet (Cu) X-ray Source'
_exptl_absorpt_coefficient_mu 9.644
_exptl_absorpt_correction_T_max 1.000
_exptl_absorpt_correction_T_min 0.373
_exptl_absorpt_correction_type gaussian
_exptl_absorpt_process_details
;
CrysAlisPro 1.171.39.9b (Rigaku Oxford Diffraction, 2015)
Numerical absorption correction based on gaussian integration over
            a multifaceted crystal model
Empirical absorption correction using spherical harmonics,
 implemented in SCALE3 ABSPACK scaling algorithm.
;
_exptl_crystal_colour 'clear pinkish violet'
_exptl_crystal_colour_lustre clear
_exptl_crystal_colour_modifier pinkish
_exptl_crystal_colour_primary violet
_exptl_crystal_density_diffrn 1.679
_exptl_crystal_description prism
_exptl_crystal_F_000 1864
_exptl_crystal_size_max 0.139
_exptl_crystal_size_mid 0.081
_exptl_crystal_size_min 0.028
_refine_diff_density_max 0.878
_refine_diff_density_min -0.492
_refine_diff_density_rms 0.072
_refine_ls_extinction_method none
_refine_ls_goodness_of_fit_ref 1.053
_refine_ls_hydrogen_treatment mixed
_refine_ls_matrix_type full
_refine_ls_number_parameters 1204
_refine_ls_number_reflns 15055
_refine_ls_number_restraints 97
_refine_ls_restrained_S_all 1.056
_refine_ls_R_factor_all 0.0515
_refine_ls_R_factor_gt 0.0419
_refine_ls_shift/su_max 0.001
_refine_ls_shift/su_mean 0.000
_refine_ls_structure_factor_coef Fsqd
_refine_ls_weighting_details 'w=1/[\s^2^(Fo^2^)+(0.0585P)^2^+2.7370P] where P=(Fo^2^+2Fc^2^)/3'
_refine_ls_weighting_scheme calc
_refine_ls_wR_factor_gt 0.1068
_refine_ls_wR_factor_ref 0.1144
_reflns_Friedel_coverage 0.000
_reflns_number_gt 12855
_reflns_number_total 15055
_reflns_threshold_expression 'I > 2\s(I)'
_cod_data_source_file ja9b01356_si_002.cif
_cod_data_source_block 1891334(2-Co5-NO3final)
_cod_original_formula_sum 'C66 H60.21 Co5 N15 O29.50'
_cod_database_code 4127523
_shelx_shelxl_version_number 2018/3
_chemical_oxdiff_formula 'C66 H59 Co5 N14 O26'
_shelx_space_group_comment
;
The symmetry employed for this shelxl refinement is uniquely defined
by the following loop, which should always be used as a source of
symmetry information in preference to the above space-group names.
They are only intended as comments.
;
_reflns_odcompleteness_completeness 98.05
_reflns_odcompleteness_iscentric 1
_reflns_odcompleteness_theta 77.17
_olex2_refinement_description
;
1. Fixed Uiso
 At 1.2 times of:
  All C(H) groups
2. Restrained distances
 O32-N17 = O31A-N17 = O30A-N17
 1.27 with sigma of 0.005
 O26A-N16B = O25A-N16B = O24A-N16B
 1.27 with sigma of 0.005
 O26B-O25B
 2.17 with sigma of 0.005
 O18-O19
 2.17 with sigma of 0.005
 O19-O17
 2.17 with sigma of 0.005
 O17-O18
 2.17 with sigma of 0.005
 O24A-O26A
 2.17 with sigma of 0.005
 O31A-O32
 2.17 with sigma of 0.005
 O30A-O31A
 2.17 with sigma of 0.005
 O32-O30A
 2.17 with sigma of 0.005
 O26B-O24B
 2.17 with sigma of 0.005
 O24B-O25B
 2.17 with sigma of 0.005
 O25A-O24A
 2.17 with sigma of 0.005
 O25A-O26A
 2.17 with sigma of 0.005
 O18-N14 \\sim O19-N14 \\sim O17-N14
 with sigma of 0.005
 O26B-N16A \\sim O24B-N16A \\sim O25B-N16A
 with sigma of 0.005
3. Restrained planarity
 O24A, O25A, O26A, N16B
 with sigma of 0.005
4. Uiso/Uaniso restraints and constraints
O14 \\sim O15 \\sim O16: within 2A with sigma of 0.002 and sigma for terminal
atoms of 0.004
O17 \\sim O18 \\sim O19: within 2A with sigma of 0.002 and sigma for terminal
atoms of 0.004
O24B \\sim O25B \\sim O26B: within 2A with sigma of 0.002 and sigma for
terminal atoms of 0.004
O24A \\sim O25A \\sim O26A: within 2A with sigma of 0.002 and sigma for
terminal atoms of 0.004
: with sigma of 0.1 and sigma for terminal atoms of 0.2
5. Rigid body (RIGU) restrains
 O14, O15, O16, N13
 with sigma for 1-2 distances of 0.002 and sigma for 1-3 distances of 0.004
 O17, O18, O19, N14
 with sigma for 1-2 distances of 0.002 and sigma for 1-3 distances of 0.004
 O24B, O25B, O26B, N16A
 with sigma for 1-2 distances of 0.002 and sigma for 1-3 distances of 0.004
 O24A, O25A, O26A, N16B
 with sigma for 1-2 distances of 0.002 and sigma for 1-3 distances of 0.004
6. Others
 Sof(O20B)=1-FVAR(1)
 Sof(O20A)=FVAR(1)
 Sof(O29B)=1-FVAR(2)
 Sof(O29A)=Sof(H29A)=Sof(H29B)=FVAR(2)
 Sof(O33B)=1-FVAR(3)
 Sof(O33A)=FVAR(3)
 Fixed Sof: O14(0.5) O14B(0.5) H14A(0.5) H14B(0.5) O15(0.5) O16(0.5) O17(0.3)
 O18(0.3) O18B(0.5) O19(0.3) O24A(0.4) O24B(0.4) O25A(0.4) O25B(0.4) O26A(0.4)
 O26B(0.4) O27A(0.5) O27B(0.5) O28(0.4) O30A(0.4) O30B(0.3) O31A(0.4) O31B(0.3)
 O32(0.4) O038(0.5) H03A(0.5) H03B(0.5) N13(0.5) N14(0.3) N16A(0.4) N16B(0.4)
 N17(0.4)
7.a Free rotating group:
 O010(H01A,H01B), O13(H13A,H13B), O14B(H14A,H14B), O29A(H29A,H29B), O038(H03A,
 H03B)
7.b Aromatic/amide H refined with riding coordinates:
 C1(H1), C2(H2), C3(H3), C4(H4), C8(H8A), C9(H9), C10(H10), C11(H11A),
 C12(H12A), C13(H13), C14(H14), C15(H15), C19(H19), C20(H20), C21(H21),
 C22(H22), C23(H23), C24(H24), C25(H25), C26(H26), C30(H30), C31(H31), C32(H32),
  C33(H33), C34(H34), C35(H35), C36(H36), C37(H37), C41(H41), C42(H42),
 C43(H43), C44(H44), C45(H45), C46(H46), C47(H47), C48(H48), C52(H52), C53(H53),
  C54(H54), C55(H55), C56(H56), C57(H57), C58(H58), C59(H59), C63(H63),
 C64(H64), C65(H65), C66(H66)
7.c Idealised tetrahedral OH refined as rotating group:
 O6(H6), O7(H7), O8(H8), O11(H11), O12(H12)
;
_olex2_submission_special_instructions 'No special instructions were received'
_oxdiff_exptl_absorpt_empirical_details
;
Empirical correction (ABSPACK) includes:
- Absorption correction using spherical harmonics
- Frame scaling
;
_oxdiff_exptl_absorpt_empirical_full_max 1.379
_oxdiff_exptl_absorpt_empirical_full_min 0.785

loop_
_space_group_symop_operation_xyz
'x, y, z'
'-x, -y, -z'

loop_
_atom_site_label
_atom_site_type_symbol
_atom_site_fract_x
_atom_site_fract_y
_atom_site_fract_z
_atom_site_U_iso_or_equiv
_atom_site_adp_type
_atom_site_occupancy
_atom_site_site_symmetry_order
_atom_site_calc_flag
_atom_site_refinement_flags_posn
_atom_site_refinement_flags_adp
_atom_site_refinement_flags_occupancy
_atom_site_disorder_assembly
_atom_site_disorder_group
Co1 Co 1.02985(3) 0.42809(3) 0.22263(2) 0.02054(9) Uani 1 1 d . . . . .
Co2 Co 0.74911(3) 0.35570(3) 0.23620(2) 0.02179(9) Uani 1 1 d . . . . .
Co3 Co 0.92665(4) 0.47095(3) 0.34020(2) 0.02205(10) Uani 1 1 d . . . . .
Co4 Co 0.90099(3) 0.60920(3) 0.24416(2) 0.02104(9) Uani 1 1 d . . . . .
Co5 Co 0.88130(4) 0.18320(3) 0.19686(2) 0.02594(10) Uani 1 1 d . . . . .
O1 O 0.90350(15) 0.34641(14) 0.28097(7) 0.0218(3) Uani 1 1 d . . . . .
O2 O 0.88124(15) 0.47034(14) 0.19389(7) 0.0203(3) Uani 1 1 d . . . . .
O3 O 0.78872(15) 0.49390(14) 0.29374(7) 0.0223(4) Uani 1 1 d . . . . .
O4 O 1.03808(15) 0.55930(14) 0.27761(7) 0.0215(3) Uani 1 1 d . . . . .
O5 O 0.88322(17) 0.16759(15) 0.27856(8) 0.0296(4) Uani 1 1 d . . . . .
O6 O 0.85660(17) 0.41104(16) 0.09975(7) 0.0276(4) Uani 1 1 d . . . . .
H6 H 0.881860 0.366641 0.116101 0.048(11) Uiso 1 1 calc GR . . . .
O7 O 0.61525(17) 0.45310(17) 0.33938(8) 0.0323(4) Uani 1 1 d . . . . .
H7 H 0.610875 0.456764 0.374471 0.086(17) Uiso 1 1 calc GR . . . .
O8 O 1.22987(16) 0.66509(16) 0.26784(8) 0.0288(4) Uani 1 1 d . . . . .
H8 H 1.225393 0.716402 0.249195 0.056(13) Uiso 1 1 calc GR . . . .
O9 O 0.97765(15) 0.30925(14) 0.16063(8) 0.0249(4) Uani 1 1 d . . . . .
O10 O 0.74340(15) 0.23793(14) 0.18035(8) 0.0252(4) Uani 1 1 d . . . . .
O010 O 0.7778(3) 0.9581(2) 0.29050(15) 0.0677(8) Uani 1 1 d . . . . .
H01A H 0.807001 1.024211 0.288799 0.076(15) Uiso 1 1 d G . . . .
H01B H 0.714050 0.937890 0.270361 0.14(3) Uiso 1 1 d G . . . .
O11 O 1.01326(19) 0.24414(18) 0.07624(8) 0.0338(4) Uani 1 1 d . . . . .
H11 H 1.018960 0.183138 0.074312 0.14(3) Uiso 1 1 calc GR . . . .
O12 O 0.54971(17) 0.18495(18) 0.14535(9) 0.0341(5) Uani 1 1 d . . . . .
H12 H 0.573617 0.203664 0.113346 0.061(13) Uiso 1 1 calc GR . . . .
O13 O 0.6511(2) 0.2682(2) 0.04617(10) 0.0518(6) Uani 1 1 d . . . . .
H13A H 0.672938 0.216112 0.035882 0.27(6) Uiso 1 1 d G . . . .
H13B H 0.711155 0.309092 0.064012 0.080(16) Uiso 1 1 d G . . . .
O14 O 0.552(3) 0.4423(19) 0.4477(16) 0.054(4) Uani 0.5 1 d . U P A 1
O14B O 0.435(3) 0.5404(15) 0.5542(15) 0.051(5) Uani 0.5 1 d . . P B 2
H14A H 0.497389 0.544270 0.573843 0.15(6) Uiso 0.5 1 d G . P B 2
H14B H 0.426548 0.488208 0.531724 0.08(4) Uiso 0.5 1 d G . P B 2
O15 O 0.4214(4) 0.3553(5) 0.49994(19) 0.0455(11) Uani 0.5 1 d . U P A 1
O16 O 0.4880(5) 0.2857(4) 0.4310(2) 0.0497(12) Uani 0.5 1 d . U P A 1
O17 O 0.4594(10) 0.0421(10) 0.5029(5) 0.102(4) Uani 0.3 1 d D U P C -1
O18 O 0.6132(10) 0.0396(12) 0.5535(6) 0.108(6) Uani 0.3 1 d D U P C -1
O18B O 0.5766(9) 0.1063(10) 0.5646(3) 0.114(4) Uani 0.5 1 d . . P D -2
O19 O 0.5343(14) 0.1630(9) 0.5676(6) 0.086(4) Uani 0.3 1 d D U P C -1
O20A O 0.3548(9) 0.0922(7) 0.4804(4) 0.131(4) Uiso 0.611(13) 1 d . . P C 1
O20B O 0.2642(10) 0.1006(8) 0.4576(4) 0.087(4) Uiso 0.389(13) 1 d . . P C 2
O21 O 0.7585(2) 0.15285(19) 0.77691(11) 0.0491(6) Uani 1 1 d . . . . .
O22 O 0.7067(2) 0.0777(2) 0.85524(12) 0.0548(6) Uani 1 1 d . . . . .
O23 O 0.6268(2) 0.19246(19) 0.82502(12) 0.0513(6) Uani 1 1 d . . . . .
O24A O 0.4985(8) 0.6713(8) 1.0082(5) 0.097(3) Uani 0.4 1 d D U P E 1
O24B O 0.8967(8) 0.9735(8) 0.9600(6) 0.141(6) Uani 0.4 1 d D U P F 2
O25A O 0.6885(8) 0.7062(10) 1.0120(5) 0.119(4) Uani 0.4 1 d D U P E 1
O25B O 0.8127(8) 0.8125(5) 0.9810(3) 0.080(2) Uani 0.4 1 d D U P F 2
O26A O 0.6035(10) 0.7832(11) 0.9518(5) 0.141(5) Uani 0.4 1 d D U P E 1
O26B O 0.7059(7) 0.9123(7) 0.9595(5) 0.075(3) Uani 0.4 1 d D U P F 2
O27A O 0.9585(7) 0.9415(5) 0.9494(3) 0.078(2) Uani 0.5 1 d . . P G 1
O27B O 0.5713(8) 0.6898(9) 0.9908(4) 0.076(3) Uani 0.5 1 d . . P H 2
O28 O 0.7335(11) 0.9623(9) 0.9502(5) 0.079(3) Uani 0.4 1 d . . P I 1
O29A O 0.3158(5) 0.8794(4) 0.0273(2) 0.0666(18) Uani 0.606(9) 1 d . . P J 1
H29A H 0.381141 0.908292 0.045116 1.2(9) Uiso 0.606(9) 1 d G . P J 1
H29B H 0.291127 0.930258 0.017793 0.040(18) Uiso 0.606(9) 1 d G . P J 1
O29B O 0.2209(8) 0.8697(7) 0.9766(3) 0.080(3) Uani 0.394(9) 1 d . . P J 2
O30A O 0.0852(7) 1.0102(14) 0.5251(6) 0.131(6) Uiso 0.4 1 d D U P K -1
O30B O 0.163(2) 1.0849(16) 0.4625(8) 0.128(6) Uiso 0.3 1 d . . P L -2
O31A O -0.0991(10) 0.9279(7) 0.5414(4) 0.077(3) Uiso 0.4 1 d D U P K -1
O31B O -0.0242(17) 0.9448(12) 0.5417(6) 0.089(4) Uiso 0.3 1 d . . P M -2
O32 O -0.0552(11) 1.0208(10) 0.4670(4) 0.085(3) Uiso 0.4 1 d D U P K -1
O33A O 0.6590(11) 0.8878(9) 0.3919(5) 0.124(5) Uiso 0.525(19) 1 d . . P N 1
O33B O 0.565(2) 0.8467(17) 0.3711(9) 0.210(10) Uiso 0.475(19) 1 d . . P N 2
O038 O 0.4506(10) 0.2642(10) 0.4850(5) 0.129(4) Uani 0.5 1 d . . P O 2
H03A H 0.402032 0.213085 0.466626 0.05(3) Uiso 0.5 1 d G . P O 2
H03B H 0.465744 0.238196 0.515515 0.08(4) Uiso 0.5 1 d G . P O 2
N1 N 1.12619(19) 0.35732(18) 0.27812(9) 0.0261(5) Uani 1 1 d . . . . .
N2 N 0.8602(2) 0.34113(19) 0.38876(9) 0.0274(5) Uani 1 1 d . . . . .
N3 N 0.65210(19) 0.42330(18) 0.18007(9) 0.0262(5) Uani 1 1 d . . . . .
N4 N 0.94350(19) 0.66913(18) 0.16425(9) 0.0257(5) Uani 1 1 d . . . . .
N5 N 0.8785(2) 0.58351(18) 0.39118(9) 0.0273(5) Uani 1 1 d . . . . .
N6 N 0.7410(2) 0.65258(18) 0.24462(10) 0.0272(5) Uani 1 1 d . . . . .
N7 N 1.0979(2) 0.51123(19) 0.37898(9) 0.0276(5) Uani 1 1 d . . . . .
N8 N 0.9968(2) 0.73899(18) 0.29738(9) 0.0272(5) Uani 1 1 d . . . . .
N9 N 1.15157(19) 0.47798(18) 0.15588(9) 0.0240(4) Uani 1 1 d . . . . .
N10 N 1.0463(2) 0.15207(18) 0.19060(10) 0.0284(5) Uani 1 1 d . . . . .
N11 N 0.6195(2) 0.22358(19) 0.27010(10) 0.0288(5) Uani 1 1 d . . . . .
N12 N 0.7693(2) 0.05332(19) 0.15590(10) 0.0323(5) Uani 1 1 d . . . . .
N13 N 0.4873(4) 0.3650(4) 0.45923(19) 0.0329(10) Uani 0.5 1 d . U P A 1
N14 N 0.5324(8) 0.0789(7) 0.5430(5) 0.064(3) Uani 0.3 1 d D U P C -1
N15 N 0.6968(2) 0.1412(2) 0.82010(12) 0.0375(6) Uani 1 1 d . . . . .
N16A N 0.8057(6) 0.9008(5) 0.9689(4) 0.070(2) Uani 0.4 1 d D U P F 2
N16B N 0.5971(8) 0.7204(7) 0.9905(4) 0.076(4) Uani 0.4 1 d D U P E 1
N17 N -0.0238(6) 0.9863(9) 0.5116(3) 0.070(3) Uiso 0.4 1 d D U P K -1
C1 C 1.2444(2) 0.3789(3) 0.27946(12) 0.0327(6) Uani 1 1 d . . . . .
H1 H 1.288361 0.428001 0.254172 0.039 Uiso 1 1 calc R . . . .
C2 C 1.3038(3) 0.3319(3) 0.31633(14) 0.0409(7) Uani 1 1 d . . . . .
H2 H 1.387174 0.349684 0.317055 0.049 Uiso 1 1 calc R . . . .
C3 C 1.2390(3) 0.2587(3) 0.35208(14) 0.0417(7) Uani 1 1 d . . . . .
H3 H 1.277485 0.224281 0.377276 0.050 Uiso 1 1 calc R . . . .
C4 C 1.1177(3) 0.2357(2) 0.35093(12) 0.0340(6) Uani 1 1 d . . . . .
H4 H 1.072140 0.185580 0.375300 0.041 Uiso 1 1 calc R . . . .
C5 C 1.0632(2) 0.2871(2) 0.31361(11) 0.0255(5) Uani 1 1 d . . . . .
C6 C 0.9274(2) 0.2613(2) 0.30810(11) 0.0252(5) Uani 1 1 d . . . . .
C7 C 0.8725(2) 0.2523(2) 0.36619(11) 0.0285(6) Uani 1 1 d . . . . .
C8 C 0.8340(3) 0.1589(3) 0.39344(13) 0.0398(7) Uani 1 1 d . . . . .
H8A H 0.844474 0.096823 0.377521 0.048 Uiso 1 1 calc R . . . .
C9 C 0.7800(4) 0.1565(3) 0.44432(15) 0.0493(9) Uani 1 1 d . . . . .
H9 H 0.753473 0.092737 0.463569 0.059 Uiso 1 1 calc R . . . .
C10 C 0.7651(3) 0.2472(3) 0.46661(13) 0.0420(7) Uani 1 1 d . . . . .
H10 H 0.727006 0.246901 0.500989 0.050 Uiso 1 1 calc R . . . .
C11 C 0.8068(3) 0.3385(3) 0.43785(12) 0.0350(6) Uani 1 1 d . . . . .
H11A H 0.797540 0.401487 0.453171 0.042 Uiso 1 1 calc R . . . .
C12 C 0.5372(2) 0.4149(2) 0.18249(13) 0.0323(6) Uani 1 1 d . . . . .
H12A H 0.492766 0.374403 0.210949 0.039 Uiso 1 1 calc R . . . .
C13 C 0.4816(3) 0.4638(3) 0.14456(14) 0.0379(7) Uani 1 1 d . . . . .
H13 H 0.400689 0.457885 0.147546 0.045 Uiso 1 1 calc R . . . .
C14 C 0.5449(3) 0.5210(3) 0.10260(14) 0.0387(7) Uani 1 1 d . . . . .
H14 H 0.508134 0.554204 0.075955 0.046 Uiso 1 1 calc R . . . .
C15 C 0.6630(3) 0.5293(2) 0.09989(12) 0.0317(6) Uani 1 1 d . . . . .
H15 H 0.708411 0.568089 0.071188 0.038 Uiso 1 1 calc R . . . .
C16 C 0.7143(2) 0.4805(2) 0.13935(11) 0.0243(5) Uani 1 1 d . . . . .
C17 C 0.8453(2) 0.4868(2) 0.13962(10) 0.0229(5) Uani 1 1 d . . . . .
C18 C 0.9189(2) 0.5952(2) 0.12245(11) 0.0268(5) Uani 1 1 d . . . . .
C19 C 0.9570(3) 0.6182(3) 0.06865(12) 0.0366(7) Uani 1 1 d . . . . .
H19 H 0.940881 0.564517 0.040022 0.044 Uiso 1 1 calc R . . . .
C20 C 1.0188(3) 0.7202(3) 0.05714(14) 0.0476(9) Uani 1 1 d . . . . .
H20 H 1.045958 0.737509 0.020517 0.057 Uiso 1 1 calc R . . . .
C21 C 1.0407(3) 0.7966(3) 0.09926(14) 0.0457(8) Uani 1 1 d . . . . .
H21 H 1.080781 0.867559 0.091857 0.055 Uiso 1 1 calc R . . . .
C22 C 1.0033(3) 0.7683(2) 0.15255(13) 0.0352(6) Uani 1 1 d . . . . .
H22 H 1.020436 0.820740 0.181880 0.042 Uiso 1 1 calc R . . . .
C23 C 1.1320(3) 0.4653(3) 0.42331(11) 0.0340(6) Uani 1 1 d . . . . .
H23 H 1.074587 0.411021 0.440710 0.041 Uiso 1 1 calc R . . . .
C24 C 1.2472(3) 0.4938(3) 0.44474(13) 0.0424(8) Uani 1 1 d . . . . .
H24 H 1.268629 0.459265 0.475896 0.051 Uiso 1 1 calc R . . . .
C25 C 1.3302(3) 0.5736(3) 0.41976(13) 0.0425(8) Uani 1 1 d . . . . .
H25 H 1.409772 0.595286 0.433767 0.051 Uiso 1 1 calc R . . . .
C26 C 1.2962(3) 0.6217(3) 0.37406(12) 0.0353(7) Uani 1 1 d . . . . .
H26 H 1.351962 0.676695 0.356286 0.042 Uiso 1 1 calc R . . . .
C27 C 1.1791(2) 0.5880(2) 0.35464(11) 0.0272(6) Uani 1 1 d . . . . .
C28 C 1.1349(2) 0.6353(2) 0.30326(11) 0.0241(5) Uani 1 1 d . . . . .
C29 C 1.0997(2) 0.7329(2) 0.32016(11) 0.0272(5) Uani 1 1 d . . . . .
C30 C 1.1721(3) 0.8126(2) 0.35516(13) 0.0358(7) Uani 1 1 d . . . . .
H30 H 1.244611 0.807248 0.370456 0.043 Uiso 1 1 calc R . . . .
C31 C 1.1371(3) 0.8999(3) 0.36744(14) 0.0434(8) Uani 1 1 d . . . . .
H31 H 1.185570 0.955351 0.391168 0.052 Uiso 1 1 calc R . . . .
C32 C 1.0316(3) 0.9057(3) 0.34504(15) 0.0429(8) Uani 1 1 d . . . . .
H32 H 1.005268 0.964325 0.353648 0.052 Uiso 1 1 calc R . . . .
C33 C 0.9645(3) 0.8245(2) 0.30967(13) 0.0339(6) Uani 1 1 d . . . . .
H33 H 0.892547 0.829509 0.293399 0.041 Uiso 1 1 calc R . . . .
C34 C 0.9424(3) 0.6416(3) 0.43488(12) 0.0340(6) Uani 1 1 d . . . . .
H34 H 1.013350 0.628758 0.447111 0.041 Uiso 1 1 calc R . . . .
C35 C 0.9088(3) 0.7190(3) 0.46261(13) 0.0442(8) Uani 1 1 d . . . . .
H35 H 0.956387 0.759460 0.492909 0.053 Uiso 1 1 calc R . . . .
C36 C 0.8057(3) 0.7362(3) 0.44550(16) 0.0547(10) Uani 1 1 d . . . . .
H36 H 0.780262 0.788551 0.464027 0.066 Uiso 1 1 calc R . . . .
C37 C 0.7385(3) 0.6762(3) 0.40069(15) 0.0460(8) Uani 1 1 d . . . . .
H37 H 0.665947 0.686270 0.388719 0.055 Uiso 1 1 calc R . . . .
C38 C 0.7784(2) 0.6021(2) 0.37392(11) 0.0292(6) Uani 1 1 d . . . . .
C39 C 0.7111(2) 0.5347(2) 0.32277(11) 0.0254(5) Uani 1 1 d . . . . .
C40 C 0.6651(2) 0.6030(2) 0.28294(11) 0.0272(5) Uani 1 1 d . . . . .
C41 C 0.5540(3) 0.6150(3) 0.28677(13) 0.0346(6) Uani 1 1 d . . . . .
H41 H 0.502169 0.578388 0.313992 0.042 Uiso 1 1 calc R . . . .
C42 C 0.5197(3) 0.6807(3) 0.25051(15) 0.0417(7) Uani 1 1 d . . . . .
H42 H 0.444219 0.690369 0.252458 0.050 Uiso 1 1 calc R . . . .
C43 C 0.5977(3) 0.7321(3) 0.21138(15) 0.0409(7) Uani 1 1 d . . . . .
H43 H 0.576844 0.777981 0.186009 0.049 Uiso 1 1 calc R . . . .
C44 C 0.7064(3) 0.7156(2) 0.20970(13) 0.0325(6) Uani 1 1 d . . . . .
H44 H 0.759143 0.750755 0.182445 0.039 Uiso 1 1 calc R . . . .
C45 C 1.2141(2) 0.5766(2) 0.14514(12) 0.0297(6) Uani 1 1 d . . . . .
H45 H 1.218696 0.630546 0.172584 0.036 Uiso 1 1 calc R . . . .
C46 C 1.2724(3) 0.6034(2) 0.09553(12) 0.0335(6) Uani 1 1 d . . . . .
H46 H 1.314893 0.674278 0.089138 0.040 Uiso 1 1 calc R . . . .
C47 C 1.2677(3) 0.5256(2) 0.05581(12) 0.0322(6) Uani 1 1 d . . . . .
H47 H 1.306811 0.541963 0.021592 0.039 Uiso 1 1 calc R . . . .
C48 C 1.2052(2) 0.4235(2) 0.06665(11) 0.0298(6) Uani 1 1 d . . . . .
H48 H 1.201918 0.368375 0.040221 0.036 Uiso 1 1 calc R . . . .
C49 C 1.1469(2) 0.4021(2) 0.11663(10) 0.0238(5) Uani 1 1 d . . . . .
C50 C 1.0650(2) 0.2938(2) 0.12829(11) 0.0256(5) Uani 1 1 d . . . . .
C51 C 1.1224(2) 0.2205(2) 0.15909(11) 0.0251(5) Uani 1 1 d . . . . .
C52 C 1.2373(3) 0.2201(2) 0.15388(13) 0.0330(6) Uani 1 1 d . . . . .
H52 H 1.288635 0.268371 0.130522 0.040 Uiso 1 1 calc R . . . .
C53 C 1.2760(3) 0.1480(3) 0.18341(15) 0.0414(7) Uani 1 1 d . . . . .
H53 H 1.354578 0.145990 0.180685 0.050 Uiso 1 1 calc R . . . .
C54 C 1.1986(3) 0.0786(3) 0.21705(15) 0.0430(8) Uani 1 1 d . . . . .
H54 H 1.223400 0.028959 0.238069 0.052 Uiso 1 1 calc R . . . .
C55 C 1.0850(3) 0.0831(2) 0.21935(13) 0.0347(6) Uani 1 1 d . . . . .
H55 H 1.031906 0.035388 0.242251 0.042 Uiso 1 1 calc R . . . .
C56 C 0.7972(3) -0.0259(2) 0.13021(14) 0.0386(7) Uani 1 1 d . . . . .
H56 H 0.874707 -0.030584 0.135546 0.046 Uiso 1 1 calc R . . . .
C57 C 0.7165(3) -0.1005(3) 0.09632(15) 0.0445(8) Uani 1 1 d . . . . .
H57 H 0.737956 -0.155973 0.078665 0.053 Uiso 1 1 calc R . . . .
C58 C 0.6047(3) -0.0935(3) 0.08849(15) 0.0474(8) Uani 1 1 d . . . . .
H58 H 0.547969 -0.144066 0.065212 0.057 Uiso 1 1 calc R . . . .
C59 C 0.5750(3) -0.0124(3) 0.11464(14) 0.0408(7) Uani 1 1 d . . . . .
H59 H 0.497777 -0.006748 0.109725 0.049 Uiso 1 1 calc R . . . .
C60 C 0.6599(2) 0.0607(2) 0.14827(12) 0.0307(6) Uani 1 1 d . . . . .
C61 C 0.6384(2) 0.1575(2) 0.17672(12) 0.0286(6) Uani 1 1 d . . . . .
C62 C 0.5905(2) 0.1373(2) 0.23550(12) 0.0297(6) Uani 1 1 d . . . . .
C63 C 0.5206(3) 0.0408(3) 0.25205(14) 0.0387(7) Uani 1 1 d . . . . .
H63 H 0.500959 -0.018400 0.226739 0.046 Uiso 1 1 calc R . . . .
C64 C 0.4796(3) 0.0317(3) 0.30593(15) 0.0452(8) Uani 1 1 d . . . . .
H64 H 0.432426 -0.034068 0.318311 0.054 Uiso 1 1 calc R . . . .
C65 C 0.5084(3) 0.1197(3) 0.34146(14) 0.0428(8) Uani 1 1 d . . . . .
H65 H 0.480526 0.115698 0.378477 0.051 Uiso 1 1 calc R . . . .
C66 C 0.5787(3) 0.2138(3) 0.32202(13) 0.0349(6) Uani 1 1 d . . . . .
H66 H 0.598743 0.274049 0.346612 0.042 Uiso 1 1 calc R . . . .

loop_
_atom_site_aniso_label
_atom_site_aniso_U_11
_atom_site_aniso_U_22
_atom_site_aniso_U_33
_atom_site_aniso_U_23
_atom_site_aniso_U_13
_atom_site_aniso_U_12
Co1 0.01721(19) 0.0267(2) 0.01842(18) 0.00016(15) -0.00032(14) 0.00794(16)
Co2 0.01753(19) 0.0271(2) 0.02036(19) 0.00085(15) -0.00068(14) 0.00639(16)
Co3 0.0216(2) 0.0285(2) 0.01666(18) 0.00053(15) -0.00093(14) 0.00867(16)
Co4 0.01843(19) 0.0253(2) 0.02014(18) 0.00030(15) -0.00078(14) 0.00794(16)
Co5 0.0205(2) 0.0276(2) 0.0282(2) 0.00067(17) -0.00131(16) 0.00528(17)
O1 0.0210(9) 0.0263(9) 0.0195(8) 0.0034(7) -0.0004(6) 0.0095(7)
O2 0.0180(8) 0.0267(9) 0.0168(8) 0.0008(6) -0.0026(6) 0.0081(7)
O3 0.0195(8) 0.0282(9) 0.0207(8) -0.0011(7) 0.0018(6) 0.0095(7)
O4 0.0177(8) 0.0263(9) 0.0198(8) -0.0021(7) -0.0036(6) 0.0063(7)
O5 0.0300(10) 0.0272(10) 0.0302(10) 0.0012(8) 0.0014(8) 0.0065(8)
O6 0.0294(10) 0.0354(10) 0.0207(8) -0.0028(8) -0.0024(7) 0.0144(8)
O7 0.0255(10) 0.0386(11) 0.0301(10) -0.0007(8) 0.0079(8) 0.0048(8)
O8 0.0232(9) 0.0354(11) 0.0264(9) -0.0015(8) 0.0010(7) 0.0070(8)
O9 0.0182(8) 0.0284(9) 0.0284(9) -0.0018(7) 0.0031(7) 0.0076(7)
O10 0.0188(9) 0.0284(10) 0.0266(9) -0.0015(7) 0.0002(7) 0.0046(7)
O010 0.083(2) 0.0368(15) 0.080(2) 0.0093(14) -0.0110(18) 0.0143(14)
O11 0.0344(11) 0.0393(12) 0.0267(10) -0.0075(8) -0.0062(8) 0.0110(9)
O12 0.0231(10) 0.0473(12) 0.0308(10) -0.0012(9) -0.0032(8) 0.0097(9)
O13 0.0430(14) 0.0603(17) 0.0381(12) -0.0060(11) -0.0029(10) -0.0043(12)
O14 0.060(6) 0.058(5) 0.032(5) 0.002(6) 0.007(4) 0.000(5)
O14B 0.068(11) 0.043(7) 0.033(6) 0.000(5) 0.003(6) 0.002(6)
O15 0.034(2) 0.071(3) 0.031(2) 0.006(2) 0.0089(17) 0.014(2)
O16 0.057(3) 0.050(3) 0.041(2) -0.001(2) 0.014(2) 0.014(2)
O17 0.069(7) 0.113(11) 0.102(8) -0.030(7) -0.014(6) 0.000(6)
O18 0.071(7) 0.148(14) 0.106(12) 0.064(11) 0.025(7) 0.029(9)
O18B 0.106(9) 0.123(10) 0.054(5) 0.005(6) 0.012(5) -0.053(7)
O19 0.087(9) 0.062(6) 0.089(9) -0.028(6) -0.014(7) -0.002(6)
O21 0.0554(15) 0.0443(13) 0.0531(14) 0.0086(11) 0.0207(12) 0.0205(12)
O22 0.0481(15) 0.0584(16) 0.0577(15) 0.0194(13) 0.0019(12) 0.0146(12)
O23 0.0416(13) 0.0388(13) 0.0761(18) 0.0014(12) 0.0145(12) 0.0147(11)
O24A 0.097(6) 0.093(7) 0.100(8) 0.004(6) -0.012(6) 0.031(6)
O24B 0.124(7) 0.116(9) 0.148(12) 0.067(9) -0.065(8) -0.014(6)
O25A 0.113(7) 0.143(10) 0.123(9) -0.011(8) -0.009(7) 0.074(8)
O25B 0.125(7) 0.077(5) 0.055(4) 0.008(4) 0.027(5) 0.053(5)
O26A 0.124(10) 0.202(14) 0.114(9) 0.045(8) 0.025(7) 0.069(10)
O26B 0.106(6) 0.071(7) 0.068(6) 0.004(6) 0.023(5) 0.054(6)
O27A 0.110(6) 0.053(4) 0.084(5) -0.037(3) -0.037(4) 0.052(4)
O27B 0.075(6) 0.092(6) 0.073(6) -0.035(4) -0.040(4) 0.050(5)
O28 0.110(8) 0.076(8) 0.063(6) 0.006(6) 0.017(5) 0.045(6)
O29A 0.081(4) 0.066(4) 0.054(3) -0.012(2) 0.003(2) 0.025(3)
O29B 0.068(6) 0.089(7) 0.060(5) 0.002(4) 0.007(4) -0.012(4)
O038 0.098(7) 0.154(10) 0.117(8) 0.057(8) 0.021(6) 0.003(7)
N1 0.0213(11) 0.0330(12) 0.0256(11) -0.0009(9) -0.0012(8) 0.0109(9)
N2 0.0271(11) 0.0364(13) 0.0205(10) 0.0039(9) 0.0013(8) 0.0119(10)
N3 0.0203(11) 0.0325(12) 0.0260(11) -0.0013(9) -0.0035(8) 0.0093(9)
N4 0.0221(11) 0.0286(11) 0.0259(11) 0.0060(9) -0.0017(8) 0.0069(9)
N5 0.0295(12) 0.0315(12) 0.0213(10) -0.0014(9) 0.0019(9) 0.0100(10)
N6 0.0226(11) 0.0306(12) 0.0309(11) -0.0013(9) 0.0003(9) 0.0122(9)
N7 0.0268(11) 0.0384(13) 0.0189(10) -0.0033(9) -0.0034(8) 0.0125(10)
N8 0.0259(11) 0.0280(12) 0.0276(11) -0.0018(9) 0.0015(9) 0.0084(9)
N9 0.0204(10) 0.0298(11) 0.0220(10) -0.0022(9) 0.0000(8) 0.0084(9)
N10 0.0251(11) 0.0295(12) 0.0321(12) -0.0006(9) 0.0004(9) 0.0105(9)
N11 0.0249(11) 0.0338(12) 0.0270(11) 0.0017(9) 0.0015(9) 0.0077(10)
N12 0.0302(12) 0.0293(12) 0.0357(13) -0.0032(10) 0.0001(10) 0.0068(10)
N13 0.030(2) 0.051(3) 0.020(2) 0.0031(18) -0.0002(16) 0.015(2)
N14 0.049(6) 0.045(5) 0.077(7) -0.008(5) 0.002(5) -0.018(4)
N15 0.0294(13) 0.0343(14) 0.0450(15) 0.0002(11) 0.0002(11) 0.0043(11)
N16A 0.104(5) 0.068(4) 0.047(4) -0.001(4) 0.012(4) 0.039(4)
N16B 0.086(6) 0.070(8) 0.069(7) -0.039(4) -0.019(5) 0.028(5)
C1 0.0233(13) 0.0428(17) 0.0341(14) -0.0020(12) -0.0021(11) 0.0139(12)
C2 0.0271(15) 0.059(2) 0.0424(17) -0.0049(15) -0.0092(12) 0.0232(14)
C3 0.0391(17) 0.054(2) 0.0390(16) -0.0011(14) -0.0107(13) 0.0263(15)
C4 0.0371(16) 0.0378(16) 0.0310(14) 0.0022(12) -0.0040(12) 0.0179(13)
C5 0.0272(13) 0.0286(13) 0.0233(12) -0.0028(10) -0.0018(10) 0.0129(11)
C6 0.0263(13) 0.0279(13) 0.0220(12) 0.0033(10) 0.0014(10) 0.0090(11)
C7 0.0272(14) 0.0361(15) 0.0236(12) 0.0053(11) 0.0004(10) 0.0114(11)
C8 0.051(2) 0.0373(17) 0.0344(15) 0.0109(13) 0.0084(14) 0.0176(15)
C9 0.063(2) 0.049(2) 0.0386(17) 0.0212(15) 0.0159(16) 0.0179(18)
C10 0.0460(19) 0.054(2) 0.0285(15) 0.0132(14) 0.0113(13) 0.0171(16)
C11 0.0367(16) 0.0464(18) 0.0241(13) 0.0052(12) 0.0061(11) 0.0149(14)
C12 0.0195(13) 0.0407(16) 0.0358(15) -0.0003(12) -0.0014(11) 0.0083(12)
C13 0.0219(14) 0.0474(18) 0.0462(17) 0.0006(14) -0.0049(12) 0.0139(13)
C14 0.0268(15) 0.0498(19) 0.0413(16) 0.0014(14) -0.0083(12) 0.0155(13)
C15 0.0294(14) 0.0377(16) 0.0293(13) 0.0002(12) -0.0047(11) 0.0129(12)
C16 0.0221(12) 0.0286(13) 0.0222(12) -0.0025(10) -0.0040(9) 0.0084(10)
C17 0.0223(12) 0.0314(13) 0.0157(11) -0.0004(9) -0.0017(9) 0.0095(10)
C18 0.0215(12) 0.0390(15) 0.0217(12) 0.0044(11) -0.0031(9) 0.0124(11)
C19 0.0349(16) 0.0511(19) 0.0215(13) 0.0052(12) -0.0036(11) 0.0097(14)
C20 0.0406(18) 0.064(2) 0.0293(15) 0.0176(15) 0.0004(13) 0.0008(16)
C21 0.0387(18) 0.0482(19) 0.0416(17) 0.0198(15) -0.0029(14) -0.0007(15)
C22 0.0312(15) 0.0320(15) 0.0387(15) 0.0090(12) -0.0008(12) 0.0037(12)
C23 0.0376(16) 0.0463(17) 0.0220(13) 0.0001(12) -0.0048(11) 0.0190(14)
C24 0.0437(18) 0.064(2) 0.0256(14) -0.0024(14) -0.0102(13) 0.0273(17)
C25 0.0303(16) 0.069(2) 0.0312(15) -0.0086(15) -0.0129(12) 0.0216(16)
C26 0.0257(14) 0.0499(18) 0.0286(14) -0.0078(13) -0.0060(11) 0.0103(13)
C27 0.0244(13) 0.0355(15) 0.0219(12) -0.0063(11) -0.0042(10) 0.0107(11)
C28 0.0144(11) 0.0318(14) 0.0235(12) -0.0034(10) -0.0009(9) 0.0036(10)
C29 0.0255(13) 0.0296(14) 0.0240(12) -0.0013(10) -0.0002(10) 0.0049(11)
C30 0.0330(15) 0.0362(16) 0.0338(15) -0.0092(12) -0.0028(12) 0.0051(13)
C31 0.0468(19) 0.0356(17) 0.0422(17) -0.0128(14) -0.0029(14) 0.0058(14)
C32 0.053(2) 0.0298(16) 0.0469(18) -0.0086(13) 0.0046(15) 0.0138(14)
C33 0.0337(15) 0.0313(15) 0.0387(15) -0.0011(12) 0.0024(12) 0.0130(12)
C34 0.0346(15) 0.0434(17) 0.0225(13) -0.0041(12) -0.0014(11) 0.0102(13)
C35 0.0478(19) 0.053(2) 0.0302(15) -0.0166(14) -0.0023(13) 0.0140(16)
C36 0.053(2) 0.066(2) 0.050(2) -0.0295(18) -0.0005(17) 0.0275(19)
C37 0.0393(18) 0.060(2) 0.0430(18) -0.0189(16) 0.0017(14) 0.0225(16)
C38 0.0242(13) 0.0369(15) 0.0257(13) -0.0018(11) 0.0050(10) 0.0079(11)
C39 0.0224(12) 0.0295(13) 0.0253(12) -0.0009(10) 0.0039(10) 0.0093(10)
C40 0.0225(13) 0.0323(14) 0.0286(13) -0.0039(11) 0.0014(10) 0.0112(11)
C41 0.0257(14) 0.0421(17) 0.0392(15) -0.0028(13) 0.0044(11) 0.0151(12)
C42 0.0299(16) 0.052(2) 0.0495(18) -0.0007(15) 0.0006(13) 0.0224(14)
C43 0.0352(17) 0.0470(19) 0.0477(18) 0.0049(15) -0.0020(13) 0.0238(15)
C44 0.0280(14) 0.0360(15) 0.0376(15) 0.0057(12) 0.0017(11) 0.0154(12)
C45 0.0285(14) 0.0292(14) 0.0284(13) -0.0015(11) 0.0005(10) 0.0046(11)
C46 0.0312(15) 0.0336(15) 0.0329(14) 0.0072(12) 0.0039(11) 0.0049(12)
C47 0.0304(14) 0.0423(16) 0.0232(13) 0.0039(11) 0.0020(10) 0.0094(12)
C48 0.0290(14) 0.0379(15) 0.0232(12) -0.0029(11) 0.0005(10) 0.0117(12)
C49 0.0228(12) 0.0300(13) 0.0207(11) -0.0006(10) -0.0003(9) 0.0113(10)
C50 0.0218(12) 0.0306(14) 0.0243(12) -0.0041(10) -0.0018(10) 0.0085(11)
C51 0.0231(12) 0.0262(13) 0.0265(12) -0.0038(10) 0.0005(10) 0.0088(10)
C52 0.0275(14) 0.0321(15) 0.0413(16) -0.0003(12) 0.0045(12) 0.0116(12)
C53 0.0286(15) 0.0431(18) 0.058(2) 0.0040(15) 0.0015(14) 0.0194(14)
C54 0.0428(18) 0.0404(18) 0.053(2) 0.0071(15) 0.0003(15) 0.0237(15)
C55 0.0348(16) 0.0310(15) 0.0409(16) 0.0062(12) 0.0041(12) 0.0131(12)
C56 0.0401(17) 0.0311(15) 0.0443(17) -0.0027(13) 0.0041(13) 0.0101(13)
C57 0.050(2) 0.0333(16) 0.0456(18) -0.0061(14) 0.0067(15) 0.0059(15)
C58 0.046(2) 0.0409(18) 0.0444(18) -0.0133(15) 0.0031(15) -0.0023(15)
C59 0.0273(15) 0.0440(18) 0.0430(17) -0.0097(14) 0.0015(12) -0.0006(13)
C60 0.0233(13) 0.0335(15) 0.0306(14) -0.0005(11) 0.0032(10) 0.0014(11)
C61 0.0211(13) 0.0316(14) 0.0295(13) -0.0022(11) -0.0022(10) 0.0032(11)
C62 0.0223(13) 0.0323(14) 0.0324(14) 0.0028(11) -0.0003(10) 0.0052(11)
C63 0.0340(16) 0.0366(16) 0.0427(17) -0.0002(13) 0.0044(13) 0.0065(13)
C64 0.0409(18) 0.0414(18) 0.0485(19) 0.0106(15) 0.0109(15) 0.0034(15)
C65 0.0409(18) 0.0473(19) 0.0396(17) 0.0116(14) 0.0150(14) 0.0101(15)
C66 0.0315(15) 0.0432(17) 0.0311(14) 0.0037(12) 0.0041(11) 0.0126(13)

loop_
_atom_type_symbol
_atom_type_description
_atom_type_scat_dispersion_real
_atom_type_scat_dispersion_imag
_atom_type_scat_source
C C 0.0181 0.0091 'International Tables Vol C Tables 4.2.6.8 and 6.1.1.4'
H H 0.0000 0.0000 'International Tables Vol C Tables 4.2.6.8 and 6.1.1.4'
Co Co -2.3653 3.6143 'International Tables Vol C Tables 4.2.6.8 and 6.1.1.4'
N N 0.0311 0.0180 'International Tables Vol C Tables 4.2.6.8 and 6.1.1.4'
O O 0.0492 0.0322 'International Tables Vol C Tables 4.2.6.8 and 6.1.1.4'

loop_
_exptl_crystal_face_index_h
_exptl_crystal_face_index_k
_exptl_crystal_face_index_l
_exptl_crystal_face_perp_dist
0 -8 2 0.0090
0 8 -2 0.0192
1 -7 10 0.0361
-2 5 -13 0.0638
3 0 14 0.0686
-7 0 1 0.0414
1 5 12 0.0583
0 -5 -13 0.0671
7 -6 0 0.0335
4 5 -3 0.0298
-1 8 -3 0.0230
0 8 0 0.0230
-8 3 0 0.0439
0 5 11 0.0558
-7 5 5 0.0542
-5 -4 3 0.0312
0 -2 -15 0.0747
0 -1 15 0.0589
-2 -5 12 0.0437
0 -6 10 0.0342
0 8 -4 0.0212
8 -2 -1 0.0358
3 6 0 0.0323
-1 7 -10 0.0447
-6 7 3 0.0488
-5 7 5 0.0514
-6 3 10 0.0632
0 -8 4 0.0106

loop_
_geom_angle_atom_site_label_1
_geom_angle_atom_site_label_2
_geom_angle_atom_site_label_3
_geom_angle
O1 Co1 N9 167.97(8)
O2 Co1 O1 79.93(7)
O2 Co1 O4 77.95(7)
O2 Co1 N1 155.16(8)
O2 Co1 N9 103.08(8)
O4 Co1 O1 82.20(7)
O4 Co1 N9 109.79(8)
O9 Co1 O1 94.33(7)
O9 Co1 O2 85.41(7)
O9 Co1 O4 163.35(7)
O9 Co1 N1 98.76(8)
O9 Co1 N9 74.47(8)
N1 Co1 O1 75.36(8)
N1 Co1 O4 96.11(8)
N1 Co1 N9 101.63(9)
O1 Co2 O2 79.74(7)
O1 Co2 O3 78.46(7)
O1 Co2 N11 99.90(8)
O2 Co2 O3 77.25(7)
O2 Co2 N11 171.66(8)
O10 Co2 O1 94.60(7)
O10 Co2 O2 94.26(7)
O10 Co2 O3 169.79(7)
O10 Co2 N3 92.44(8)
O10 Co2 N11 77.44(8)
N3 Co2 O1 154.97(8)
N3 Co2 O2 75.80(8)
N3 Co2 O3 90.94(8)
N3 Co2 N11 105.07(9)
N11 Co2 O3 110.93(8)
O1 Co3 O4 82.86(7)
O1 Co3 N5 157.39(8)
O1 Co3 N7 109.99(8)
O3 Co3 O1 82.41(7)
O3 Co3 O4 86.24(7)
O3 Co3 N2 107.93(8)
O3 Co3 N5 77.52(8)
O3 Co3 N7 156.66(9)
N2 Co3 O1 78.09(8)
N2 Co3 O4 154.30(8)
N2 Co3 N5 98.22(9)
N2 Co3 N7 94.23(9)
N5 Co3 O4 105.88(8)
N7 Co3 O4 76.19(8)
N7 Co3 N5 92.46(9)
O2 Co4 N6 112.20(8)
O3 Co4 O2 78.94(7)
O3 Co4 N6 76.29(8)
O3 Co4 N8 108.99(8)
O4 Co4 O2 78.76(7)
O4 Co4 O3 86.31(7)
O4 Co4 N4 109.46(8)
O4 Co4 N6 156.70(8)
O4 Co4 N8 77.38(8)
N4 Co4 O2 77.70(8)
N4 Co4 O3 148.41(8)
N4 Co4 N6 93.26(9)
N4 Co4 N8 101.26(9)
N8 Co4 O2 154.21(8)
N8 Co4 N6 93.58(9)
O5 Co5 O9 122.96(8)
O5 Co5 O10 104.32(8)
O5 Co5 N10 92.07(9)
O5 Co5 N12 111.49(9)
O9 Co5 O10 86.24(8)
O9 Co5 N10 77.74(8)
O9 Co5 N12 125.55(9)
O10 Co5 N10 161.61(9)
O10 Co5 N12 80.78(9)
N12 Co5 N10 101.16(10)
Co2 O1 Co1 97.70(7)
Co3 O1 Co1 97.81(7)
Co3 O1 Co2 99.56(7)
C6 O1 Co1 116.49(15)
C6 O1 Co2 130.74(15)
C6 O1 Co3 108.93(14)
Co1 O2 Co2 98.59(7)
Co1 O2 Co4 101.07(7)
Co4 O2 Co2 102.20(7)
C17 O2 Co1 129.97(15)
C17 O2 Co2 113.06(14)
C17 O2 Co4 108.34(15)
Co3 O3 Co2 99.06(7)
Co3 O3 Co4 93.25(7)
Co4 O3 Co2 100.59(7)
C39 O3 Co2 129.16(15)
C39 O3 Co3 116.79(15)
C39 O3 Co4 111.32(15)
Co1 O4 Co3 96.41(7)
Co4 O4 Co1 101.77(7)
Co4 O4 Co3 91.41(7)
C28 O4 Co1 130.51(15)
C28 O4 Co3 110.56(14)
C28 O4 Co4 117.56(16)
C6 O5 Co5 113.07(16)
Co5 O9 Co1 106.90(8)
C50 O9 Co1 116.54(15)
C50 O9 Co5 114.89(16)
Co2 O10 Co5 109.43(8)
C61 O10 Co2 115.05(16)
C61 O10 Co5 111.32(17)
N14 O17 O20A 125.3(8)
C1 N1 Co1 124.1(2)
C5 N1 Co1 116.83(17)
C5 N1 C1 119.1(2)
C7 N2 Co3 113.45(18)
C7 N2 C11 119.6(3)
C11 N2 Co3 127.0(2)
C12 N3 Co2 125.9(2)
C12 N3 C16 118.7(2)
C16 N3 Co2 115.46(17)
C18 N4 Co4 113.88(18)
C22 N4 Co4 126.9(2)
C22 N4 C18 118.7(2)
C34 N5 Co3 126.5(2)
C38 N5 Co3 114.73(17)
C38 N5 C34 118.5(2)
C40 N6 Co4 113.96(18)
C44 N6 Co4 128.1(2)
C44 N6 C40 117.8(2)
C23 N7 Co3 126.5(2)
C27 N7 Co3 115.06(17)
C27 N7 C23 118.4(2)
C29 N8 Co4 115.43(18)
C33 N8 Co4 126.2(2)
C33 N8 C29 118.4(2)
C45 N9 Co1 126.92(18)
C45 N9 C49 117.8(2)
C49 N9 Co1 114.27(17)
C51 N10 Co5 113.38(18)
C55 N10 Co5 127.7(2)
C55 N10 C51 118.3(2)
C62 N11 Co2 113.01(18)
C66 N11 Co2 128.3(2)
C66 N11 C62 118.0(3)
C56 N12 Co5 127.6(2)
C56 N12 C60 119.3(3)
C60 N12 Co5 112.32(19)
O14 N13 O15 123.5(19)
O14 N13 O16 116.9(19)
O16 N13 O15 119.5(6)
O18 N14 O17 119.8(5)
O18 N14 O19 119.5(5)
O19 N14 O17 119.9(5)
O22 N15 O21 119.1(3)
O22 N15 O23 122.0(3)
O23 N15 O21 118.9(3)
O24B N16A O25B 120.0(4)
O24B N16A O26B 120.2(4)
O25B N16A O26B 119.3(4)
O24A N16B O25A 119.7(5)
O26A N16B O24A 119.7(5)
O26A N16B O25A 120.6(5)
O31A N17 O30A 121.0(5)
O31A N17 O32 120.2(5)
O32 N17 O30A 118.8(5)
N1 C1 C2 122.4(3)
C3 C2 C1 118.5(3)
C2 C3 C4 119.6(3)
C3 C4 C5 119.2(3)
N1 C5 C4 121.2(3)
N1 C5 C6 116.8(2)
C4 C5 C6 121.8(3)
O1 C6 C5 106.9(2)
O1 C6 C7 107.7(2)
O5 C6 O1 113.4(2)
O5 C6 C5 108.0(2)
O5 C6 C7 109.2(2)
C7 C6 C5 111.7(2)
N2 C7 C6 116.1(2)
N2 C7 C8 120.9(3)
C8 C7 C6 123.1(3)
C7 C8 C9 119.5(3)
C10 C9 C8 119.4(3)
C9 C10 C11 118.5(3)
N2 C11 C10 122.1(3)
N3 C12 C13 121.8(3)
C14 C13 C12 119.4(3)
C13 C14 C15 118.9(3)
C16 C15 C14 119.3(3)
N3 C16 C15 122.0(3)
N3 C16 C17 115.5(2)
C15 C16 C17 122.5(2)
O2 C17 O6 113.1(2)
O2 C17 C16 108.5(2)
O2 C17 C18 108.68(19)
O6 C17 C16 107.41(19)
O6 C17 C18 109.0(2)
C18 C17 C16 110.2(2)
N4 C18 C17 114.3(2)
N4 C18 C19 121.7(3)
C19 C18 C17 124.0(3)
C20 C19 C18 119.1(3)
C21 C20 C19 119.3(3)
C20 C21 C22 119.0(3)
N4 C22 C21 122.2(3)
N7 C23 C24 122.8(3)
C25 C24 C23 118.5(3)
C24 C25 C26 119.3(3)
C25 C26 C27 118.9(3)
N7 C27 C26 122.1(3)
N7 C27 C28 115.7(2)
C26 C27 C28 122.1(3)
O4 C28 O8 112.1(2)
O4 C28 C27 108.7(2)
O4 C28 C29 109.8(2)
O8 C28 C27 105.9(2)
O8 C28 C29 108.9(2)
C27 C28 C29 111.4(2)
N8 C29 C28 116.4(2)
N8 C29 C30 121.6(3)
C30 C29 C28 121.9(3)
C31 C30 C29 119.1(3)
C32 C31 C30 119.4(3)
C31 C32 C33 118.7(3)
N8 C33 C32 122.8(3)
N5 C34 C35 122.6(3)
C36 C35 C34 118.6(3)
C35 C36 C37 119.3(3)
C38 C37 C36 119.2(3)
N5 C38 C37 121.8(3)
N5 C38 C39 115.8(2)
C37 C38 C39 122.4(3)
O3 C39 C38 108.9(2)
O3 C39 C40 108.4(2)
O7 C39 O3 110.0(2)
O7 C39 C38 111.3(2)
O7 C39 C40 108.4(2)
C40 C39 C38 109.7(2)
N6 C40 C39 115.3(2)
N6 C40 C41 122.3(3)
C41 C40 C39 122.4(3)
C42 C41 C40 119.3(3)
C43 C42 C41 118.5(3)
C44 C43 C42 119.0(3)
N6 C44 C43 123.1(3)
N9 C45 C46 122.8(3)
C47 C46 C45 119.1(3)
C46 C47 C48 118.7(3)
C47 C48 C49 119.4(3)
N9 C49 C48 122.1(3)
N9 C49 C50 115.5(2)
C48 C49 C50 122.1(2)
O9 C50 O11 108.8(2)
O9 C50 C49 106.6(2)
O9 C50 C51 108.7(2)
O11 C50 C49 108.4(2)
O11 C50 C51 108.5(2)
C49 C50 C51 115.7(2)
N10 C51 C50 112.3(2)
N10 C51 C52 122.5(3)
C52 C51 C50 125.1(3)
C51 C52 C53 118.6(3)
C52 C53 C54 119.1(3)
C55 C54 C53 118.7(3)
N10 C55 C54 122.7(3)
N12 C56 C57 121.9(3)
C58 C57 C56 119.0(3)
C57 C58 C59 119.6(3)
C58 C59 C60 118.9(3)
N12 C60 C59 121.3(3)
N12 C60 C61 115.5(2)
C59 C60 C61 123.2(3)
O10 C61 O12 112.0(2)
O10 C61 C60 108.5(2)
O10 C61 C62 109.2(2)
O12 C61 C60 109.3(2)
O12 C61 C62 104.4(2)
C62 C61 C60 113.4(2)
N11 C62 C61 113.9(2)
N11 C62 C63 122.2(3)
C63 C62 C61 123.9(3)
C62 C63 C64 119.2(3)
C65 C64 C63 119.0(3)
C64 C65 C66 118.7(3)
N11 C66 C65 122.9(3)

loop_
_geom_bond_atom_site_label_1
_geom_bond_atom_site_label_2
_geom_bond_distance
Co1 O1 2.1497(18)
Co1 O2 2.1135(17)
Co1 O4 2.1427(17)
Co1 O9 2.0799(18)
Co1 N1 2.137(2)
Co1 N9 2.170(2)
Co2 O1 2.1321(17)
Co2 O2 2.1396(18)
Co2 O3 2.1984(18)
Co2 O10 2.0230(18)
Co2 N3 2.126(2)
Co2 N11 2.162(2)
Co3 O1 2.1050(18)
Co3 O3 2.0528(18)
Co3 O4 2.1585(18)
Co3 N2 2.076(2)
Co3 N5 2.137(2)
Co3 N7 2.119(2)
Co4 O2 2.1350(18)
Co4 O3 2.1253(18)
Co4 O4 2.0844(17)
Co4 N4 2.100(2)
Co4 N6 2.157(2)
Co4 N8 2.127(2)
Co5 O5 1.960(2)
Co5 O9 1.9693(19)
Co5 O10 2.0230(19)
Co5 N10 2.142(2)
Co5 N12 2.046(2)
O1 C6 1.419(3)
O2 C17 1.390(3)
O3 C39 1.403(3)
O4 C28 1.398(3)
O5 C6 1.371(3)
O6 C17 1.414(3)
O7 C39 1.399(3)
O8 C28 1.402(3)
O9 C50 1.380(3)
O10 C61 1.382(3)
O11 C50 1.420(3)
O12 C61 1.416(3)
O14 N13 1.13(2)
O15 N13 1.255(6)
O16 N13 1.245(7)
O17 O20A 1.663(15)
O17 N14 1.255(4)
O18 N14 1.251(3)
O19 N14 1.251(3)
O21 N15 1.271(4)
O22 N15 1.234(4)
O23 N15 1.238(4)
O24A N16B 1.254(5)
O24B N16A 1.249(3)
O25A N16B 1.256(4)
O25B N16A 1.250(3)
O26A N16B 1.251(4)
O26B N16A 1.258(3)
O30A N17 1.269(4)
O31A N17 1.252(4)
O32 N17 1.255(4)
N1 C1 1.351(4)
N1 C5 1.348(4)
N2 C7 1.344(4)
N2 C11 1.347(4)
N3 C12 1.345(4)
N3 C16 1.349(4)
N4 C18 1.347(4)
N4 C22 1.345(4)
N5 C34 1.348(4)
N5 C38 1.343(4)
N6 C40 1.348(4)
N6 C44 1.338(4)
N7 C23 1.343(4)
N7 C27 1.341(4)
N8 C29 1.351(4)
N8 C33 1.344(4)
N9 C45 1.342(4)
N9 C49 1.352(3)
N10 C51 1.344(4)
N10 C55 1.340(4)
N11 C62 1.352(4)
N11 C66 1.340(4)
N12 C56 1.345(4)
N12 C60 1.345(4)
C1 C2 1.384(4)
C2 C3 1.382(5)
C3 C4 1.386(5)
C4 C5 1.393(4)
C5 C6 1.552(4)
C6 C7 1.543(4)
C7 C8 1.380(4)
C8 C9 1.389(5)
C9 C10 1.377(5)
C10 C11 1.380(5)
C12 C13 1.389(4)
C13 C14 1.376(5)
C14 C15 1.384(4)
C15 C16 1.382(4)
C16 C17 1.539(4)
C17 C18 1.525(4)
C18 C19 1.385(4)
C19 C20 1.381(5)
C20 C21 1.375(5)
C21 C22 1.382(5)
C23 C24 1.386(4)
C24 C25 1.381(5)
C25 C26 1.385(5)
C26 C27 1.390(4)
C27 C28 1.537(4)
C28 C29 1.537(4)
C29 C30 1.389(4)
C30 C31 1.384(5)
C31 C32 1.373(5)
C32 C33 1.384(4)
C34 C35 1.382(5)
C35 C36 1.368(5)
C36 C37 1.391(5)
C37 C38 1.377(4)
C38 C39 1.544(4)
C39 C40 1.529(4)
C40 C41 1.389(4)
C41 C42 1.383(5)
C42 C43 1.383(5)
C43 C44 1.382(4)
C45 C46 1.391(4)
C46 C47 1.378(4)
C47 C48 1.380(4)
C48 C49 1.391(4)
C49 C50 1.522(4)
C50 C51 1.539(4)
C51 C52 1.383(4)
C52 C53 1.385(4)
C53 C54 1.388(5)
C54 C55 1.378(4)
C56 C57 1.379(5)
C57 C58 1.372(5)
C58 C59 1.381(5)
C59 C60 1.390(4)
C60 C61 1.542(4)
C61 C62 1.530(4)
C62 C63 1.383(4)
C63 C64 1.384(5)
C64 C65 1.382(5)
C65 C66 1.386(5)

loop_
_exptl_oxdiff_crystal_face_indexfrac_h
_exptl_oxdiff_crystal_face_indexfrac_k
_exptl_oxdiff_crystal_face_indexfrac_l
_exptl_oxdiff_crystal_face_x
_exptl_oxdiff_crystal_face_y
_exptl_oxdiff_crystal_face_z
0.0013 -7.9983 2.0017 -0.1189 0.8130 -0.5160
-0.0013 7.9983 -2.0017 0.1189 -0.8130 0.5160
1.0020 -6.9964 9.9984 -0.0292 1.0255 0.0028
-2.0023 4.9955 -12.9960 0.0314 -0.9466 -0.3686
3.0020 0.0045 13.9934 -0.0173 0.5129 0.8708
-7.0032 -0.0048 1.0064 0.7983 0.1484 -0.4911
1.0002 5.0020 11.9944 0.2618 0.0057 1.0056
0.0002 -5.0014 -12.9951 -0.3951 -0.0612 -0.9746
7.0041 -5.9940 -0.0049 -0.8987 0.4414 0.0812
4.0009 5.0015 -3.0044 -0.4084 -0.6401 0.5492
-1.0019 7.9975 -3.0005 0.2072 -0.8375 0.3935
-0.0013 7.9987 -0.0023 0.1639 -0.7331 0.6075
-8.0041 2.9938 0.0067 0.9481 -0.1509 -0.3857
-0.0003 5.0011 10.9956 0.3501 -0.0187 0.8831
-7.0038 4.9951 5.0039 0.9908 -0.1500 0.0717
-5.0015 -4.0024 3.0051 0.5397 0.5639 -0.5499
-0.0004 -2.0023 -14.9954 -0.3787 -0.4160 -0.8384
0.0009 -0.9973 14.9962 0.3172 0.6909 0.6105
-1.9996 -4.9985 12.0001 0.3893 0.9687 0.0161
0.0014 -5.9973 9.9990 0.1022 0.9494 0.0020
-0.0014 7.9980 -4.0012 0.0739 -0.8930 0.4245
8.0039 -1.9942 -1.0068 -0.9501 0.0193 0.4159
3.0004 6.0011 -0.0046 -0.2095 -0.5964 0.6857
-1.0020 6.9964 -9.9984 0.0292 -1.0255 -0.0028
-6.0037 6.9951 3.0029 0.8759 -0.4286 0.2087
-5.0032 6.9962 5.0014 0.8101 -0.3642 0.3769
-6.0028 2.9970 10.0021 0.9516 0.2176 0.2253
0.0014 -7.9980 4.0012 -0.0739 0.8930 -0.4245
